data_4313976
loop_
_publ_author_name
'Marcus Schiefer'
'N. Dastagiri Reddy'
'Hans-J\"urgen Ahn'
'Andreas Stasch'
'Herbert W. Roesky'
'A. Christine Schlicker'
'Hans-Georg Schmidt'
'Mathias Noltemeyer'
'Denis Vidovic'

_publ_section_title
;
 Neutral and Ionic Aluminum, Gallium, and Indium Compounds Carrying Two or
 Three Terminal Ethynyl Groups
;
_journal_name_full 'Inorganic Chemistry'
_journal_page_first 4970
_journal_page_last 4976
_journal_paper_doi 10.1021/ic0342806
_journal_volume 42
_journal_year 2003
_chemical_formula_sum 'C27 H24 Al N'
_chemical_formula_weight 389.45
_chemical_name_systematic
;
compound 10
;
_space_group_IT_number 14
_symmetry_cell_setting monoclinic
_symmetry_space_group_name_Hall '-P 2yn'
_symmetry_space_group_name_H-M 'P 1 21/n 1'
_atom_sites_solution_hydrogens geom
_atom_sites_solution_primary direct
_atom_sites_solution_secondary difmap
_audit_creation_method SHELXL-97
_cell_angle_alpha 90.00
_cell_angle_beta 94.16(4)
_cell_angle_gamma 90.00
_cell_formula_units_Z 4
_cell_length_a 13.905(4)
_cell_length_b 11.914(3)
_cell_length_c 13.999(5)
_cell_measurement_reflns_used 40
_cell_measurement_temperature 150(2)
_cell_measurement_theta_max 12.5
_cell_measurement_theta_min 10
_cell_volume 2313.0(12)
_computing_cell_refinement DIF4
_computing_data_collection DIF4
_computing_data_reduction REDU4
_computing_molecular_graphics SHELXTL
_computing_publication_material SHELXTL
_computing_structure_refinement 'SHELXL-97 (Sheldrick, 1997)'
_computing_structure_solution 'SHELXS-97 (Sheldrick, 1990)'
_diffrn_ambient_temperature 150(2)
_diffrn_measured_fraction_theta_full 0.774
_diffrn_measured_fraction_theta_max 0.774
_diffrn_measurement_device_type 'STOE AED2'
_diffrn_measurement_method 'profile fit'
_diffrn_radiation_monochromator graphite
_diffrn_radiation_source 'fine-focus sealed tube'
_diffrn_radiation_type MoK\a
_diffrn_radiation_wavelength 0.71073
_diffrn_reflns_av_R_equivalents 0.0430
_diffrn_reflns_av_sigmaI/netI 0.0438
_diffrn_reflns_limit_h_max 12
_diffrn_reflns_limit_h_min -8
_diffrn_reflns_limit_k_max 0
_diffrn_reflns_limit_k_min -11
_diffrn_reflns_limit_l_max 4
_diffrn_reflns_limit_l_min -13
_diffrn_reflns_number 2181
_diffrn_reflns_theta_full 20.35
_diffrn_reflns_theta_max 20.35
_diffrn_reflns_theta_min 3.60
_diffrn_standards_interval_time '90 min'
_diffrn_standards_number 3
_exptl_absorpt_coefficient_mu 0.099
_exptl_absorpt_correction_T_max 0.9520
_exptl_absorpt_correction_T_min 0.9072
_exptl_crystal_colour none
_exptl_crystal_density_diffrn 1.118
_exptl_crystal_density_method 'not measured'
_exptl_crystal_description blocks
_exptl_crystal_F_000 824
_exptl_crystal_size_max 1.00
_exptl_crystal_size_mid 0.60
_exptl_crystal_size_min 0.50
_refine_diff_density_max 0.351
_refine_diff_density_min -0.379
_refine_diff_density_rms 0.079
_refine_ls_extinction_method none
_refine_ls_goodness_of_fit_ref 1.112
_refine_ls_hydrogen_treatment mixed
_refine_ls_matrix_type full
_refine_ls_number_parameters 265
_refine_ls_number_reflns 1751
_refine_ls_number_restraints 0
_refine_ls_restrained_S_all 1.112
_refine_ls_R_factor_all 0.1198
_refine_ls_R_factor_gt 0.0890
_refine_ls_shift/su_max 0.000
_refine_ls_shift/su_mean 0.000
_refine_ls_structure_factor_coef Fsqd
_refine_ls_weighting_details 'calc w=1/[\s^2^(Fo^2^)+(0.1700P)^2^+2.1700P] where P=(Fo^2^+2Fc^2^)/3'
_refine_ls_weighting_scheme calc
_refine_ls_wR_factor_gt 0.2373
_refine_ls_wR_factor_ref 0.2802
_reflns_number_gt 1221
_reflns_number_total 1751
_reflns_threshold_expression 2sigma(I)
_cod_data_source_file ic0342806_10.cif
_cod_data_source_block roe955x
_cod_original_cell_volume 2313.1(12)
_cod_database_code 4313976

loop_
_symmetry_equiv_pos_as_xyz
'x, y, z'
'-x+1/2, y+1/2, -z+1/2'
'-x, -y, -z'
'x-1/2, -y-1/2, z-1/2'

loop_
_atom_site_label
_atom_site_type_symbol
_atom_site_fract_x
_atom_site_fract_y
_atom_site_fract_z
_atom_site_U_iso_or_equiv
_atom_site_adp_type
_atom_site_occupancy
_atom_site_symmetry_multiplicity
_atom_site_calc_flag
_atom_site_refinement_flags
_atom_site_disorder_assembly
_atom_site_disorder_group
Al1 Al 0.2084(2) 0.24091(17) 0.53955(16) 0.0503(11) Uani 1 1 d . . .
N1 N 0.1015(7) 0.2627(5) 0.6180(5) 0.064(3) Uani 1 1 d . . .
C1 C 0.1642(7) 0.3131(7) 0.4224(7) 0.066(3) Uani 1 1 d . . .
C2 C 0.2225(7) 0.0811(7) 0.5339(6) 0.064(3) Uani 1 1 d . . .
C3 C 0.3157(8) 0.3189(7) 0.6046(6) 0.064(3) Uani 1 1 d . . .
C11 C 0.1321(7) 0.3663(7) 0.3528(6) 0.054(3) Uani 1 1 d . . .
C12 C 0.0954(7) 0.4319(6) 0.2740(5) 0.049(3) Uani 1 1 d . . .
C13 C 0.0128(9) 0.4044(8) 0.2174(7) 0.072(3) Uani 1 1 d . . .
H13A H -0.0212 0.3379 0.2313 0.087 Uiso 1 1 calc R . .
C14 C -0.0209(9) 0.4689(10) 0.1433(7) 0.085(3) Uani 1 1 d . . .
H14A H -0.0775 0.4476 0.1057 0.102 Uiso 1 1 calc R . .
C15 C 0.0269(11) 0.5654(10) 0.1224(7) 0.085(4) Uani 1 1 d . . .
H15A H 0.0028 0.6120 0.0710 0.102 Uiso 1 1 calc R . .
C16 C 0.1079(10) 0.5939(8) 0.1748(7) 0.079(4) Uani 1 1 d . . .
H16A H 0.1419 0.6594 0.1581 0.094 Uiso 1 1 calc R . .
C17 C 0.1434(7) 0.5302(7) 0.2527(6) 0.060(3) Uani 1 1 d . . .
H17A H 0.1992 0.5533 0.2907 0.073 Uiso 1 1 calc R . .
C21 C 0.2316(6) -0.0188(7) 0.5294(5) 0.055(3) Uani 1 1 d . . .
C22 C 0.2424(6) -0.1397(6) 0.5216(6) 0.051(3) Uani 1 1 d . . .
C23 C 0.2924(7) -0.1840(7) 0.4521(7) 0.069(3) Uani 1 1 d . . .
H23A H 0.3226 -0.1365 0.4087 0.083 Uiso 1 1 calc R . .
C24 C 0.2994(8) -0.3006(9) 0.4442(8) 0.089(4) Uani 1 1 d . . .
H24A H 0.3348 -0.3320 0.3952 0.107 Uiso 1 1 calc R . .
C25 C 0.2575(9) -0.3683(8) 0.5041(10) 0.091(4) Uani 1 1 d . . .
H25A H 0.2635 -0.4474 0.4982 0.109 Uiso 1 1 calc R . .
C26 C 0.2072(9) -0.3250(9) 0.5721(9) 0.093(4) Uani 1 1 d . . .
H26A H 0.1761 -0.3735 0.6140 0.112 Uiso 1 1 calc R . .
C27 C 0.1995(8) -0.2106(8) 0.5826(7) 0.080(3) Uani 1 1 d . . .
H27A H 0.1643 -0.1807 0.6324 0.096 Uiso 1 1 calc R . .
C31 C 0.3834(8) 0.3746(8) 0.6395(6) 0.060(3) Uani 1 1 d . . .
C32 C 0.4654(7) 0.4398(6) 0.6745(6) 0.049(3) Uani 1 1 d . . .
C33 C 0.5162(9) 0.4178(7) 0.7567(6) 0.067(3) Uani 1 1 d . . .
H33A H 0.4976 0.3579 0.7962 0.080 Uiso 1 1 calc R . .
C34 C 0.5973(8) 0.4833(9) 0.7848(7) 0.077(3) Uani 1 1 d . . .
H34A H 0.6346 0.4668 0.8427 0.092 Uiso 1 1 calc R . .
C35 C 0.6223(8) 0.5700(8) 0.7293(8) 0.070(3) Uani 1 1 d . . .
H35A H 0.6764 0.6155 0.7486 0.084 Uiso 1 1 calc R . .
C36 C 0.5689(10) 0.5918(8) 0.6449(8) 0.075(3) Uani 1 1 d . . .
H36A H 0.5873 0.6513 0.6049 0.090 Uiso 1 1 calc R . .
C37 C 0.4897(7) 0.5287(7) 0.6182(6) 0.059(3) Uani 1 1 d . . .
H37A H 0.4515 0.5460 0.5611 0.071 Uiso 1 1 calc R . .
C41 C 0.0126(10) 0.2103(11) 0.5714(9) 0.113(4) Uani 1 1 d . . .
H41A H -0.0394 0.2143 0.6148 0.170 Uiso 1 1 calc R . .
H41B H 0.0256 0.1316 0.5565 0.170 Uiso 1 1 calc R . .
H41C H -0.0067 0.2506 0.5120 0.170 Uiso 1 1 calc R . .
C42 C 0.0849(9) 0.3866(8) 0.6292(9) 0.120(5) Uani 1 1 d . . .
H42A H 0.0312 0.3986 0.6697 0.180 Uiso 1 1 calc R . .
H42B H 0.0693 0.4202 0.5661 0.180 Uiso 1 1 calc R . .
H42C H 0.1433 0.4216 0.6591 0.180 Uiso 1 1 calc R . .
C43 C 0.1220(9) 0.2136(9) 0.7129(7) 0.096(4) Uani 1 1 d . . .
H43A H 0.0679 0.2283 0.7523 0.144 Uiso 1 1 calc R . .
H43B H 0.1808 0.2473 0.7433 0.144 Uiso 1 1 calc R . .
H43C H 0.1310 0.1324 0.7068 0.144 Uiso 1 1 calc R . .

loop_
_atom_site_aniso_label
_atom_site_aniso_U_11
_atom_site_aniso_U_22
_atom_site_aniso_U_33
_atom_site_aniso_U_23
_atom_site_aniso_U_13
_atom_site_aniso_U_12
Al1 0.037(3) 0.0366(15) 0.0776(17) -0.0001(10) 0.0056(15) -0.0021(12)
N1 0.054(8) 0.054(4) 0.088(5) 0.004(4) 0.019(5) -0.004(4)
C1 0.063(9) 0.048(5) 0.090(6) -0.006(5) 0.021(6) -0.023(5)
C2 0.045(8) 0.038(5) 0.107(6) 0.003(4) -0.004(6) 0.006(4)
C3 0.049(10) 0.049(6) 0.093(6) 0.012(5) 0.006(6) 0.010(6)
C11 0.048(8) 0.043(5) 0.073(5) 0.000(5) 0.013(5) -0.009(5)
C12 0.046(9) 0.040(5) 0.061(5) 0.005(4) 0.006(5) 0.008(5)
C13 0.053(11) 0.065(6) 0.098(7) -0.007(6) -0.006(6) -0.003(6)
C14 0.078(11) 0.092(8) 0.081(7) -0.014(6) -0.017(6) 0.007(8)
C15 0.098(14) 0.083(8) 0.072(6) 0.002(6) -0.007(7) 0.027(8)
C16 0.095(13) 0.053(6) 0.090(7) 0.008(6) 0.020(7) 0.009(7)
C17 0.046(8) 0.060(6) 0.076(5) -0.003(5) 0.006(5) 0.000(5)
C21 0.033(8) 0.054(7) 0.078(5) 0.004(4) 0.000(5) 0.000(4)
C22 0.046(8) 0.033(5) 0.075(5) -0.002(4) -0.004(5) 0.006(4)
C23 0.048(9) 0.049(6) 0.108(7) -0.001(5) -0.005(6) 0.000(5)
C24 0.069(11) 0.069(7) 0.127(8) -0.027(6) -0.005(7) 0.019(7)
C25 0.077(11) 0.035(5) 0.154(10) -0.004(7) -0.031(8) -0.004(6)
C26 0.092(12) 0.053(7) 0.134(9) 0.017(6) -0.002(8) -0.010(6)
C27 0.064(10) 0.063(7) 0.111(7) 0.000(6) 0.004(7) -0.001(6)
C31 0.042(10) 0.050(6) 0.090(6) -0.004(5) 0.014(6) 0.001(6)
C32 0.029(9) 0.037(5) 0.079(6) -0.011(4) -0.004(5) -0.010(5)
C33 0.063(11) 0.059(6) 0.078(6) 0.002(5) -0.002(6) -0.002(6)
C34 0.047(11) 0.081(7) 0.098(7) -0.006(6) -0.026(6) 0.007(7)
C35 0.029(10) 0.062(6) 0.119(8) -0.029(6) -0.003(7) -0.009(5)
C36 0.066(11) 0.054(6) 0.106(8) -0.015(5) 0.022(7) -0.007(7)
C37 0.041(9) 0.055(5) 0.080(5) -0.014(5) -0.005(5) -0.001(5)
C41 0.049(13) 0.129(10) 0.164(10) 0.004(9) 0.025(9) -0.022(9)
C42 0.119(12) 0.068(7) 0.182(11) -0.014(7) 0.081(10) 0.023(7)
C43 0.084(12) 0.110(8) 0.096(7) 0.007(6) 0.023(7) -0.012(7)

loop_
_atom_type_symbol
_atom_type_description
_atom_type_scat_dispersion_real
_atom_type_scat_dispersion_imag
_atom_type_scat_source
C C 0.0033 0.0016 'International Tables Vol C Tables 4.2.6.8 and 6.1.1.4'
H H 0.0000 0.0000 'International Tables Vol C Tables 4.2.6.8 and 6.1.1.4'
N N 0.0061 0.0033 'International Tables Vol C Tables 4.2.6.8 and 6.1.1.4'
Al Al 0.0645 0.0514 'International Tables Vol C Tables 4.2.6.8 and 6.1.1.4'

loop_
_geom_angle_atom_site_label_1
_geom_angle_atom_site_label_2
_geom_angle_atom_site_label_3
_geom_angle
_geom_angle_site_symmetry_1
_geom_angle_site_symmetry_3
_geom_angle_publ_flag
C1 Al1 C2 116.0(4) . . ?
C1 Al1 N1 102.4(4) . . ?
C2 Al1 N1 104.0(3) . . ?
C1 Al1 C3 112.2(4) . . ?
C2 Al1 C3 114.8(4) . . ?
N1 Al1 C3 105.5(4) . . ?
C43 N1 C41 109.4(8) . . ?
C43 N1 C42 108.6(8) . . ?
C41 N1 C42 109.1(9) . . ?
C43 N1 Al1 110.9(7) . . ?
C41 N1 Al1 110.0(6) . . ?
C42 N1 Al1 108.8(5) . . ?
C11 C1 Al1 174.1(8) . . ?
C21 C2 Al1 179.3(8) . . ?
C31 C3 Al1 174.6(7) . . ?
C1 C11 C12 177.8(8) . . ?
C13 C12 C17 117.8(8) . . ?
C13 C12 C11 123.4(8) . . ?
C17 C12 C11 118.7(9) . . ?
C14 C13 C12 122.2(10) . . ?
C13 C14 C15 119.8(11) . . ?
C16 C15 C14 119.7(10) . . ?
C15 C16 C17 121.8(10) . . ?
C12 C17 C16 118.7(10) . . ?
C2 C21 C22 178.7(9) . . ?
C23 C22 C27 118.8(8) . . ?
C23 C22 C21 120.3(7) . . ?
C27 C22 C21 120.9(8) . . ?
C22 C23 C24 119.3(9) . . ?
C25 C24 C23 121.2(10) . . ?
C26 C25 C24 119.7(9) . . ?
C25 C26 C27 120.8(10) . . ?
C22 C27 C26 120.3(9) . . ?
C3 C31 C32 176.3(8) . . ?
C33 C32 C37 120.6(10) . . ?
C33 C32 C31 123.1(9) . . ?
C37 C32 C31 116.3(9) . . ?
C32 C33 C34 119.9(9) . . ?
C35 C34 C33 119.8(9) . . ?
C34 C35 C36 119.5(11) . . ?
C37 C36 C35 120.5(9) . . ?
C36 C37 C32 119.6(9) . . ?

loop_
_geom_bond_atom_site_label_1
_geom_bond_atom_site_label_2
_geom_bond_distance
_geom_bond_site_symmetry_2
_geom_bond_publ_flag
Al1 C1 1.913(11) . ?
Al1 C2 1.917(9) . ?
Al1 N1 1.929(8) . ?
Al1 C3 1.930(13) . ?
N1 C43 1.460(12) . ?
N1 C41 1.492(13) . ?
N1 C42 1.504(11) . ?
C1 C11 1.220(12) . ?
C2 C21 1.198(11) . ?
C3 C31 1.223(13) . ?
C11 C12 1.417(13) . ?
C12 C13 1.386(12) . ?
C12 C17 1.390(11) . ?
C13 C14 1.347(13) . ?
C14 C15 1.371(14) . ?
C15 C16 1.342(14) . ?
C16 C17 1.390(13) . ?
C21 C22 1.454(12) . ?
C22 C23 1.345(11) . ?
C22 C27 1.368(12) . ?
C23 C24 1.398(13) . ?
C24 C25 1.328(14) . ?
C25 C26 1.326(14) . ?
C26 C27 1.376(13) . ?
C31 C32 1.436(14) . ?
C32 C33 1.331(12) . ?
C32 C37 1.377(11) . ?
C33 C34 1.405(13) . ?
C34 C35 1.353(13) . ?
C35 C36 1.374(14) . ?
C36 C37 1.363(13) . ?
